data_7200735
loop_
_publ_author_name
'Li, Jin-Tang'
'Keene, Tony D.'
'Cao, Deng-Ke'
'Decurtins, Silvio'
'Zheng, Li-Min'

_publ_section_title
;
 [M(OOCC6H4PO3H)(H2O)] (M(II) = Mn, Co, Ni): layered metal phosphonates
 showing variable magnetic behavior
;
_journal_issue 7
_journal_name_full CrystEngComm
_journal_page_first 1255
_journal_paper_doi 10.1039/b820935a
_journal_volume 11
_journal_year 2009
_chemical_formula_moiety 'C7 H7 Mn O6 P'
_chemical_formula_sum 'C7 H7 Mn O6 P'
_chemical_formula_weight 273.04
_chemical_name_systematic
;
?
;
_space_group_IT_number 61
_symmetry_cell_setting orthorhombic
_symmetry_space_group_name_Hall '-P 2ac 2ab'
_symmetry_space_group_name_H-M 'P b c a'
_atom_sites_solution_hydrogens geom
_atom_sites_solution_primary direct
_atom_sites_solution_secondary difmap
_audit_creation_method SHELXL-97
_cell_angle_alpha 90.00
_cell_angle_beta 90.00
_cell_angle_gamma 90.00
_cell_formula_units_Z 8
_cell_length_a 9.190(2)
_cell_length_b 8.684(2)
_cell_length_c 22.670(6)
_cell_measurement_temperature 273(2)
_cell_volume 1809.2(7)
_computing_cell_refinement SMART
_computing_data_collection 'SMART (Bruker, 2000)'
_computing_data_reduction 'SAINT (Bruker, 2000)'
_computing_molecular_graphics SHELXTL
_computing_publication_material SHELXTL
_computing_structure_refinement SHELXTL
_computing_structure_solution 'SHELXTL (Bruker, 2000)'
_diffrn_ambient_temperature 273(2)
_diffrn_measured_fraction_theta_full 0.979
_diffrn_measured_fraction_theta_max 0.979
_diffrn_radiation_monochromator graphite
_diffrn_radiation_source 'fine-focus sealed tube'
_diffrn_radiation_type MoK\a
_diffrn_radiation_wavelength 0.71073
_diffrn_reflns_av_R_equivalents 0.0713
_diffrn_reflns_av_sigmaI/netI 0.0650
_diffrn_reflns_limit_h_max 9
_diffrn_reflns_limit_h_min -12
_diffrn_reflns_limit_k_max 11
_diffrn_reflns_limit_k_min -11
_diffrn_reflns_limit_l_max 26
_diffrn_reflns_limit_l_min -30
_diffrn_reflns_number 10090
_diffrn_reflns_theta_full 28.27
_diffrn_reflns_theta_max 28.27
_diffrn_reflns_theta_min 2.85
_exptl_absorpt_coefficient_mu 1.640
_exptl_absorpt_correction_T_max 0.940
_exptl_absorpt_correction_T_min 0.545
_exptl_absorpt_correction_type multi-scan
_exptl_absorpt_process_details 'SADABS, Bruker(2000)'
_exptl_crystal_colour colorless
_exptl_crystal_density_diffrn 2.005
_exptl_crystal_density_method 'not measured'
_exptl_crystal_description flake
_exptl_crystal_F_000 1096
_exptl_crystal_size_max 0.38
_exptl_crystal_size_mid 0.34
_exptl_crystal_size_min 0.04
_refine_diff_density_max 0.493
_refine_diff_density_min -0.477
_refine_diff_density_rms 0.085
_refine_ls_extinction_method none
_refine_ls_goodness_of_fit_ref 0.989
_refine_ls_hydrogen_treatment constr
_refine_ls_matrix_type full
_refine_ls_number_parameters 137
_refine_ls_number_reflns 2197
_refine_ls_number_restraints 0
_refine_ls_restrained_S_all 0.989
_refine_ls_R_factor_all 0.0621
_refine_ls_R_factor_gt 0.0404
_refine_ls_shift/su_max 0.003
_refine_ls_shift/su_mean 0.000
_refine_ls_structure_factor_coef Fsqd
_refine_ls_weighting_details 'calc w=1/[\s^2^(Fo^2^)+(0.0326P)^2^+0.0000P] where P=(Fo^2^+2Fc^2^)/3'
_refine_ls_weighting_scheme calc
_refine_ls_wR_factor_gt 0.0835
_refine_ls_wR_factor_ref 0.0895
_reflns_number_gt 1646
_reflns_number_total 2197
_reflns_threshold_expression >2sigma(I)
_cod_data_source_file b820935a.txt
_cod_data_source_block 3
_cod_depositor_comments
;
The following automatic conversions were performed:
'_symmetry_cell_setting' value 'Orthorhombic' changed to 'orthorhombic'
according to '/home/saulius/struct/CIF-dictionaries/cif_core.dic'
dictionary named 'cif_core.dic' version 2.4.1 from 2010-06-29.

Automatic conversion script
Id: cif_fix_enum 1527 2010-12-29 10:47:43Z saulius 
;
_cod_original_cell_volume 1809.2(8)
_cod_original_sg_symbol_H-M 'Pbca '
_cod_database_code 7200735

loop_
_symmetry_equiv_pos_as_xyz
'x, y, z'
'-x+1/2, -y, z+1/2'
'-x, y+1/2, -z+1/2'
'x+1/2, -y+1/2, -z'
'-x, -y, -z'
'x-1/2, y, -z-1/2'
'x, -y-1/2, z-1/2'
'-x-1/2, y-1/2, z'

loop_
_atom_site_label
_atom_site_type_symbol
_atom_site_fract_x
_atom_site_fract_y
_atom_site_fract_z
_atom_site_U_iso_or_equiv
_atom_site_adp_type
_atom_site_occupancy
_atom_site_symmetry_multiplicity
_atom_site_calc_flag
_atom_site_refinement_flags
_atom_site_disorder_assembly
_atom_site_disorder_group
Mn1 Mn 0.63792(5) 0.37821(5) 0.495111(19) 0.02184(15) Uani 1 1 d . . .
P1 P 0.37598(8) 0.29599(9) 0.58915(3) 0.01730(18) Uani 1 1 d . . .
O1 O 0.6329(2) 0.1513(2) 0.52621(9) 0.0268(5) Uani 1 1 d . . .
O2 O 0.7243(2) -0.0570(2) 0.56737(9) 0.0301(5) Uani 1 1 d . . .
O3 O 0.4329(2) 0.4013(2) 0.54127(8) 0.0191(4) Uani 1 1 d . . .
O4 O 0.3049(2) 0.1492(2) 0.56863(8) 0.0215(5) Uani 1 1 d . . .
O5 O 0.2611(2) 0.3910(2) 0.62606(9) 0.0264(5) Uani 1 1 d . . .
H1 H 0.2430 0.4720 0.6090 0.032 Uiso 1 1 calc R . .
O1W O 0.4968(2) 0.2859(3) 0.41762(9) 0.0391(6) Uani 1 1 d . . .
H1B H 0.4144 0.2349 0.4257 0.047 Uiso 1 1 d R . .
H1A H 0.5550 0.2308 0.3934 0.047 Uiso 1 1 d R . .
C1 C 0.6598(3) 0.0718(3) 0.57036(13) 0.0202(6) Uani 1 1 d . . .
C2 C 0.6223(3) 0.1312(3) 0.63098(12) 0.0224(7) Uani 1 1 d . . .
C3 C 0.7080(4) 0.0799(4) 0.67695(13) 0.0329(8) Uani 1 1 d . . .
H3 H 0.7784 0.0052 0.6698 0.039 Uiso 1 1 calc R . .
C4 C 0.6910(4) 0.1378(4) 0.73382(15) 0.0396(9) Uani 1 1 d . . .
H4 H 0.7502 0.1028 0.7642 0.048 Uiso 1 1 calc R . .
C5 C 0.5872(4) 0.2460(4) 0.74466(13) 0.0386(9) Uani 1 1 d . . .
H5 H 0.5766 0.2862 0.7824 0.046 Uiso 1 1 calc R . .
C6 C 0.4974(3) 0.2964(4) 0.69962(12) 0.0282(7) Uani 1 1 d . . .
H6 H 0.4259 0.3692 0.7077 0.034 Uiso 1 1 calc R . .
C7 C 0.5120(3) 0.2400(3) 0.64217(11) 0.0188(6) Uani 1 1 d . . .

loop_
_atom_site_aniso_label
_atom_site_aniso_U_11
_atom_site_aniso_U_22
_atom_site_aniso_U_33
_atom_site_aniso_U_23
_atom_site_aniso_U_13
_atom_site_aniso_U_12
Mn1 0.0207(3) 0.0184(3) 0.0264(3) 0.00511(19) 0.0051(2) 0.00288(19)
P1 0.0164(4) 0.0150(4) 0.0205(4) 0.0017(3) 0.0007(3) -0.0001(3)
O1 0.0363(14) 0.0171(12) 0.0270(11) 0.0041(9) 0.0034(10) 0.0032(9)
O2 0.0296(13) 0.0218(13) 0.0388(12) 0.0042(10) 0.0041(10) 0.0081(10)
O3 0.0167(10) 0.0168(11) 0.0238(10) 0.0051(8) 0.0021(8) 0.0018(8)
O4 0.0192(11) 0.0176(11) 0.0275(11) 0.0030(9) -0.0059(9) -0.0029(8)
O5 0.0290(13) 0.0215(13) 0.0287(12) 0.0073(9) 0.0094(9) 0.0081(9)
O1W 0.0320(14) 0.0387(16) 0.0468(14) -0.0033(12) 0.0014(11) -0.0049(11)
C1 0.0131(15) 0.0163(16) 0.0313(16) 0.0013(13) 0.0016(12) -0.0035(11)
C2 0.0184(16) 0.0234(17) 0.0254(15) 0.0045(13) -0.0023(12) -0.0028(13)
C3 0.0271(19) 0.036(2) 0.0353(19) 0.0081(15) -0.0031(15) 0.0047(15)
C4 0.037(2) 0.049(3) 0.0323(19) 0.0142(17) -0.0146(17) -0.0048(18)
C5 0.048(2) 0.045(2) 0.0221(17) -0.0031(15) -0.0059(16) -0.0070(18)
C6 0.0304(18) 0.0291(19) 0.0251(16) -0.0029(14) 0.0011(14) -0.0020(14)
C7 0.0199(15) 0.0181(16) 0.0186(15) 0.0019(12) -0.0019(12) -0.0048(12)

loop_
_atom_type_symbol
_atom_type_description
_atom_type_scat_dispersion_real
_atom_type_scat_dispersion_imag
_atom_type_scat_source
C C 0.0033 0.0016 'International Tables Vol C Tables 4.2.6.8 and 6.1.1.4'
H H 0.0000 0.0000 'International Tables Vol C Tables 4.2.6.8 and 6.1.1.4'
O O 0.0106 0.0060 'International Tables Vol C Tables 4.2.6.8 and 6.1.1.4'
P P 0.1023 0.0942 'International Tables Vol C Tables 4.2.6.8 and 6.1.1.4'
Mn Mn 0.3368 0.7283 'International Tables Vol C Tables 4.2.6.8 and 6.1.1.4'

loop_
_geom_angle_atom_site_label_1
_geom_angle_atom_site_label_2
_geom_angle_atom_site_label_3
_geom_angle
_geom_angle_site_symmetry_1
_geom_angle_site_symmetry_3
_geom_angle_publ_flag
O1 Mn1 O4 98.02(8) . 4_556 ?
O1 Mn1 O2 90.15(8) . 8_765 ?
O4 Mn1 O2 97.04(9) 4_556 8_765 ?
O1 Mn1 O3 84.56(7) . . ?
O4 Mn1 O3 165.80(8) 4_556 . ?
O2 Mn1 O3 96.91(8) 8_765 . ?
O1 Mn1 O3 161.07(8) . 5_666 ?
O4 Mn1 O3 93.26(7) 4_556 5_666 ?
O2 Mn1 O3 103.54(8) 8_765 5_666 ?
O3 Mn1 O3 80.91(7) . 5_666 ?
O1 Mn1 O1W 85.28(8) . . ?
O4 Mn1 O1W 81.38(8) 4_556 . ?
O2 Mn1 O1W 174.89(8) 8_765 . ?
O3 Mn1 O1W 84.94(8) . . ?
O3 Mn1 O1W 81.43(8) 5_666 . ?
O4 P1 O3 116.10(11) . . ?
O4 P1 O5 108.41(12) . . ?
O3 P1 O5 107.19(11) . . ?
O4 P1 C7 106.18(12) . . ?
O3 P1 C7 113.71(12) . . ?
O5 P1 C7 104.56(12) . . ?
C1 O1 Mn1 142.3(2) . . ?
C1 O2 Mn1 123.25(19) . 8_755 ?
P1 O3 Mn1 126.30(11) . . ?
P1 O3 Mn1 134.26(12) . 5_666 ?
Mn1 O3 Mn1 99.09(7) . 5_666 ?
P1 O4 Mn1 128.26(11) . 4_456 ?
P1 O5 H1 109.5 . . ?
Mn1 O1W H1B 119.2 . . ?
Mn1 O1W H1A 108.2 . . ?
H1B O1W H1A 111.2 . . ?
O1 C1 O2 122.7(3) . . ?
O1 C1 C2 120.0(3) . . ?
O2 C1 C2 117.2(3) . . ?
C3 C2 C7 119.4(3) . . ?
C3 C2 C1 116.6(3) . . ?
C7 C2 C1 123.9(3) . . ?
C2 C3 C4 121.2(3) . . ?
C2 C3 H3 119.4 . . ?
C4 C3 H3 119.4 . . ?
C5 C4 C3 119.7(3) . . ?
C5 C4 H4 120.2 . . ?
C3 C4 H4 120.2 . . ?
C4 C5 C6 120.2(3) . . ?
C4 C5 H5 119.9 . . ?
C6 C5 H5 119.9 . . ?
C5 C6 C7 121.3(3) . . ?
C5 C6 H6 119.4 . . ?
C7 C6 H6 119.4 . . ?
C6 C7 C2 118.2(3) . . ?
C6 C7 P1 117.4(2) . . ?
C2 C7 P1 124.1(2) . . ?

loop_
_geom_bond_atom_site_label_1
_geom_bond_atom_site_label_2
_geom_bond_distance
_geom_bond_site_symmetry_2
_geom_bond_publ_flag
Mn1 O1 2.093(2) . ?
Mn1 O4 2.121(2) 4_556 ?
Mn1 O2 2.145(2) 8_765 ?
Mn1 O3 2.164(2) . ?
Mn1 O3 2.1844(19) 5_666 ?
Mn1 O1W 2.326(2) . ?
P1 O4 1.506(2) . ?
P1 O3 1.5125(19) . ?
P1 O5 1.580(2) . ?
P1 C7 1.801(3) . ?
O1 C1 1.241(3) . ?
O2 C1 1.268(3) . ?
O2 Mn1 2.145(2) 8_755 ?
O3 Mn1 2.1844(19) 5_666 ?
O4 Mn1 2.121(2) 4_456 ?
O5 H1 0.8200 . ?
O1W H1B 0.8961 . ?
O1W H1A 0.9027 . ?
C1 C2 1.508(4) . ?
C2 C3 1.380(4) . ?
C2 C7 1.409(4) . ?
C3 C4 1.393(5) . ?
C3 H3 0.9300 . ?
C4 C5 1.361(5) . ?
C4 H4 0.9300 . ?
C5 C6 1.384(4) . ?
C5 H5 0.9300 . ?
C6 C7 1.398(4) . ?
C6 H6 0.9300 . ?

loop_
_geom_hbond_atom_site_label_D
_geom_hbond_atom_site_label_H
_geom_hbond_atom_site_label_A
_geom_hbond_distance_DH
_geom_hbond_distance_HA
_geom_hbond_distance_DA
_geom_hbond_angle_DHA
_geom_hbond_site_symmetry_A
O1W H1A O5 0.90 2.21 3.039(3) 151.7 4_556
O1W H1B O2 0.90 2.01 2.863(3) 158.8 5_656
O5 H1 O4 0.82 1.84 2.663(3) 177.2 8_665
